data_1100598
loop_
_publ_author_name
'Anfang, S.'
'Harms, K.'
'Weller, F.'
'Borgmeier, O.'
'Lueken, H.'
'Schilder, H.'
'Dehnicke, K.'

_publ_section_title
;
 Phosphaniminato-Komplexe Seltener Erden. Synthese und Kristallstrukturen
 von [M~2~(C~5~H~5~)~3~(NPPh~3~)~3~] &#x00B7; 3 C~7~H~8~ mit M = Y, Dy und Er.
 Magnetische Eigenschaften von
 [Dy~2~(C~5~H~5~)~3~(NPPh~3~)~3~] &#x00B7; 3 C~7~H~8~
;
_journal_coden_ASTM ZAACAB
_journal_issue 1
_journal_name_full
;
 Zeitschrift fuer Anorganische und Allgemeine Chemie
;
_journal_page_first 159
_journal_page_last 166
_journal_paper_doi 10.1002/(sici)1521-3749(199801)624:1<159::aid-zaac159>3.0.co;2-z
_journal_volume 624
_journal_year 1998
_chemical_formula_sum 'C90 H84 Dy2 N3 P3'
_space_group_IT_number 61
_symmetry_cell_setting orthorhombic
_symmetry_Int_Tables_number 61
_symmetry_space_group_name_Hall '-P 2ac 2ab'
_symmetry_space_group_name_H-M 'P b c a'
_cell_angle_alpha 90
_cell_angle_beta 90
_cell_angle_gamma 90
_cell_formula_units_Z 8
_cell_length_a 27.350(3)
_cell_length_b 19.872(2)
_cell_length_c 28.578(4)
_cod_database_code 1100598

loop_
_symmetry_equiv_pos_site_id
_symmetry_equiv_pos_as_xyz
1 x,y,z
2 1/2+x,y,1/2-z
3 x,1/2-y,1/2+z
4 1/2-x,1/2+y,z
5 -x,-y,-z
6 -1/2-x,-y,-1/2+z
7 -x,-1/2+y,-1/2-z
8 -1/2+x,-1/2-y,-z

loop_
_atom_site_label
_atom_site_type_symbol
_atom_site_fract_x
_atom_site_fract_y
_atom_site_fract_z
Dy1 Dy 0.10620(2) 0.27406(2) 0.36694(2)
P1 P 0.12559(10) 0.43359(13) 0.42859(9)
N1 N 0.1182(3) 0.3719(3) 0.3973(3)
C1 C 0.1879(4) 0.4652(5) 0.4330(4)
Dy2 Dy 0.10689(2) 0.30520(2) 0.24733(2)
P2 P -0.00631(9) 0.29958(12) 0.30933(9)
N2 N 0.0507(2) 0.2942(3) 0.3072(3)
C2 C 0.2131(4) 0.4747(5) 0.3919(3)
H1 H 0.1979(4) 0.4654(5) 0.3631(3)
P3 P 0.21201(9) 0.23616(12) 0.30573(10)
N3 N 0.1587(3) 0.2616(3) 0.3030(2)
C3 C 0.2597(5) 0.4974(5) 0.3926(4)
H2 H 0.2763(5) 0.5039(5) 0.3642(4)
C4 C 0.2828(4) 0.5111(5) 0.4335(5)
H3 H 0.3152(4) 0.5270(5) 0.4334(5)
C5 C 0.2582(4) 0.5014(5) 0.4750(4)
H4 H 0.2739(4) 0.5097(5) 0.5037(4)
C6 C 0.2116(4) 0.4800(5) 0.4740(4)
H5 H 0.1946(4) 0.4750(5) 0.5024(4)
C7 C 0.0941(4) 0.5098(5) 0.4094(3)
C8 C 0.1038(4) 0.5714(5) 0.4275(4)
H6 H 0.1262(4) 0.5750(5) 0.4523(4)
C9 C 0.0813(5) 0.6296(6) 0.4105(4)
H7 H 0.0885(5) 0.6719(6) 0.4235(4)
C10 C 0.0487(5) 0.6237(6) 0.3744(4)
H8 H 0.0338(5) 0.6625(6) 0.3621(4)
C11 C 0.0377(4) 0.5625(6) 0.3561(4)
H9 H 0.0146(4) 0.5589(6) 0.3318(4)
C12 C 0.0605(4) 0.5056(5) 0.3734(3)
H10 H 0.0529(4) 0.4633(5) 0.3605(3)
C13 C 0.1060(4) 0.4207(5) 0.4884(3)
C14 C 0.1245(4) 0.3635(6) 0.5115(4)
H11 H 0.1475(4) 0.3358(6) 0.4964(4)
C15 C 0.1092(5) 0.3479(7) 0.5559(5)
H12 H 0.1208(5) 0.3089(7) 0.5709(5)
C16 C 0.0778(6) 0.3888(8) 0.5778(5)
H13 H 0.0687(6) 0.3784(8) 0.6087(5)
C17 C 0.0583(5) 0.4444(8) 0.5578(5)
H14 H 0.0354(5) 0.4710(8) 0.5739(5)
C18 C 0.0731(4) 0.4612(6) 0.5127(4)
H15 H 0.0608(4) 0.5003(6) 0.4984(4)
C19 C -0.0304(3) 0.3744(5) 0.2809(4)
C20 C -0.0503(3) 0.4276(5) 0.3052(4)
H16 H -0.0542(3) 0.4250(5) 0.3378(4)
C21 C -0.0645(4) 0.4850(5) 0.2813(5)
H17 H -0.0778(4) 0.5212(5) 0.2981(5)
C22 C -0.0597(4) 0.4905(6) 0.2341(5)
H18 H -0.0690(4) 0.5305(6) 0.2190(5)
C23 C -0.0412(4) 0.4376(6) 0.2085(4)
H19 H -0.0382(4) 0.4406(6) 0.1758(4)
C24 C -0.0270(4) 0.3800(6) 0.2322(4)
H20 H -0.0146(4) 0.3435(6) 0.2149(4)
C25 C -0.0392(3) 0.2301(5) 0.2842(4)
C26 C -0.0791(4) 0.2355(5) 0.2557(4)
H21 H -0.0910(4) 0.2788(5) 0.2489(4)
C27 C -0.1028(4) 0.1810(6) 0.2364(5)
H22 H -0.1300(4) 0.1874(6) 0.2168(5)
C28 C -0.0862(4) 0.1170(6) 0.2461(5)
H23 H -0.1021(4) 0.0793(6) 0.2332(5)
C29 C -0.0463(4) 0.1087(5) 0.2749(4)
H24 H -0.0352(4) 0.0653(5) 0.2826(4)
C30 C -0.0227(4) 0.1644(5) 0.2923(4)
H25 H 0.0057(4) 0.1582(5) 0.3104(4)
C31 C -0.0317(3) 0.3024(4) 0.3677(4)
C32 C -0.0065(4) 0.3369(5) 0.4028(4)
H26 H 0.0230(4) 0.3587(5) 0.3954(4)
C33 C -0.0242(5) 0.3396(6) 0.4484(4)
H27 H -0.0074(5) 0.3640(6) 0.4716(4)
C34 C -0.0676(6) 0.3053(7) 0.4592(5)
H28 H -0.0793(6) 0.3039(7) 0.4901(5)
C35 C -0.0931(5) 0.2736(7) 0.4234(6)
H29 H -0.1231(5) 0.2527(7) 0.4300(6)
C36 C -0.0755(4) 0.2721(6) 0.3793(4)
H30 H -0.0935(4) 0.2498(6) 0.3559(4)
C37 C 0.2203(3) 0.1511(5) 0.2853(4)
C38 C 0.1821(4) 0.1081(4) 0.2830(4)
H31 H 0.1509(4) 0.1228(4) 0.2923(4)
C39 C 0.1883(4) 0.0422(5) 0.2671(4)
H32 H 0.1617(4) 0.0122(5) 0.2672(4)
C40 C 0.2329(4) 0.0213(5) 0.2514(4)
H33 H 0.2365(4) -0.0223(5) 0.2392(4)
C41 C 0.2721(4) 0.0629(5) 0.2534(4)
H34 H 0.3031(4) 0.0480(5) 0.2438(4)
C42 C 0.2658(4) 0.1268(5) 0.2697(4)
H35 H 0.2929(4) 0.1559(5) 0.2704(4)
C43 C 0.2558(4) 0.2835(5) 0.2713(4)
C44 C 0.2512(4) 0.2831(5) 0.2225(4)
H36 H 0.2258(4) 0.2580(5) 0.2089(4)
C45 C 0.2829(4) 0.3185(6) 0.1931(4)
H37 H 0.2797(4) 0.3166(6) 0.1604(4)
C46 C 0.3180(5) 0.3553(6) 0.2135(5)
H38 H 0.3390(5) 0.3806(6) 0.1943(5)
C47 C 0.3252(4) 0.3578(5) 0.2612(5)
H39 H 0.3505(4) 0.3837(5) 0.2743(5)
C48 C 0.2936(4) 0.3209(5) 0.2894(4)
H40 H 0.2983(4) 0.3216(5) 0.3220(4)
C49 C 0.2380(3) 0.2376(5) 0.3641(4)
C50 C 0.2636(4) 0.1842(5) 0.3832(4)
H41 H 0.2676(4) 0.1441(5) 0.3661(4)
C51 C 0.2835(5) 0.1903(6) 0.4283(5)
H42 H 0.3010(5) 0.1543(6) 0.4416(5)
C52 C 0.2776(5) 0.2486(6) 0.4528(4)
H43 H 0.2907(5) 0.2526(6) 0.4831(4)
C53 C 0.2529(4) 0.3006(6) 0.4337(4)
H44 H 0.2496(4) 0.3408(6) 0.4509(4)
C54 C 0.2322(4) 0.2965(5) 0.3897(4)
H45 H 0.2146(4) 0.3330(5) 0.3773(4)
C55 C 0.0533(4) 0.1790(6) 0.4128(5)
H46 H 0.0190(4) 0.1819(6) 0.4106(5)
C56 C 0.0845(5) 0.1433(5) 0.3823(4)
H47 H 0.0747(5) 0.1193(5) 0.3556(4)
C57 C 0.1310(5) 0.1494(5) 0.3981(5)
H48 H 0.1588(5) 0.1293(5) 0.3847(5)
C58 C 0.1306(5) 0.1916(6) 0.4384(5)
H49 H 0.1579(5) 0.2048(6) 0.4561(5)
C59 C 0.0826(6) 0.2093(6) 0.4467(4)
H50 H 0.0716(6) 0.2372(6) 0.4711(4)
C60 C 0.0734(5) 0.2700(6) 0.1616(4)
H51 H 0.0592(5) 0.3049(6) 0.1442(4)
C61 C 0.0496(4) 0.2266(6) 0.1927(4)
H52 H 0.0159(4) 0.2268(6) 0.1995(4)
C62 C 0.0835(5) 0.1840(5) 0.2115(4)
H53 H 0.0769(5) 0.1506(5) 0.2339(4)
C63 C 0.1293(4) 0.1973(5) 0.1926(4)
H54 H 0.1587(4) 0.1748(5) 0.1993(4)
C64 C 0.1229(4) 0.2508(5) 0.1617(4)
H55 H 0.1478(4) 0.2708(5) 0.1437(4)
C65 C 0.1512(6) 0.4085(6) 0.2044(5)
H56 H 0.1704(6) 0.3975(6) 0.1781(5)
C66 C 0.1019(6) 0.4263(5) 0.2044(4)
H57 H 0.0819(6) 0.4294(5) 0.1777(4)
C67 C 0.0871(4) 0.4387(4) 0.2504(5)
H58 H 0.0557(4) 0.4517(4) 0.2604(5)
C68 C 0.1282(4) 0.4279(4) 0.2790(4)
H59 H 0.1293(4) 0.4320(4) 0.3117(4)
C69 C 0.1665(4) 0.4101(5) 0.2502(5)
H60 H 0.1984(4) 0.4005(5) 0.2604(5)
C70 C -0.0115(4) 0.3925(7) 0.0579(3)
C71 C -0.0344(6) 0.3329(5) 0.0716(4)
H61 H -0.0179(8) 0.2903(6) 0.0677(7)
C72 C -0.0811(6) 0.3348(7) 0.0908(5)
H62 H -0.0969(8) 0.2936(9) 0.1003(7)
C73 C -0.1049(4) 0.3964(10) 0.0964(4)
H63 H -0.1372(4) 0.3978(14) 0.1097(6)
C74 C -0.0821(6) 0.4561(7) 0.0828(5)
H64 H -0.0985(8) 0.4986(9) 0.0866(7)
C75 C -0.0353(6) 0.4541(5) 0.0635(4)
H65 H -0.0195(8) 0.4953(7) 0.0540(6)
C76 C 0.0385(5) 0.4006(13) 0.0500(6)
H66 H 0.0451(6) 0.4465(14) 0.0409(7)
H67 H 0.0562(4) 0.3903(14) 0.0783(7)
H68 H 0.0488(6) 0.3706(15) 0.0255(7)
C77 C 0.3605(4) 0.3953(5) 0.5780(3)
C78 C 0.3211(4) 0.3800(5) 0.5485(3)
H69 H 0.3234(6) 0.3879(8) 0.5153(3)
C79 C 0.2820(4) 0.3554(5) 0.5665(4)
H70 H 0.2581(5) 0.3438(8) 0.5431(5)
C80 C 0.2665(4) 0.3420(5) 0.6105(5)
H71 H 0.2350(4) 0.3255(8) 0.6201(7)
C81 C 0.3078(5) 0.3578(5) 0.6399(3)
H72 H 0.3034(6) 0.3509(8) 0.6730(3)
C82 C 0.3494(4) 0.3799(5) 0.6270(3)
H73 H 0.3744(5) 0.3866(8) 0.6503(4)
C83 C 0.4011(4) 0.4226(7) 0.5661(6)
H74 H 0.4018(6) 0.4289(9) 0.5327(6)
H75 H 0.4043(5) 0.4657(7) 0.5814(7)
H76 H 0.4277(4) 0.3937(9) 0.5753(7)
C84 C 0.2175(4) 0.4040(6) 0.0814(4)
C85 C 0.2505(6) 0.3568(5) 0.0630(4)
H77 H 0.2417(9) 0.3149(6) 0.0482(5)
C86 C 0.2966(5) 0.3795(6) 0.0694(4)
H78 H 0.3184(7) 0.3484(9) 0.0540(5)
C87 C 0.3236(4) 0.4276(8) 0.0885(5)
H79 H 0.3586(4) 0.4310(12) 0.0884(7)
C88 C 0.2880(5) 0.4761(6) 0.1104(4)
H80 H 0.2981(7) 0.5163(7) 0.1266(5)
C89 C 0.2408(4) 0.4587(5) 0.1053(3)
H81 H 0.2184(6) 0.4888(7) 0.1207(5)
C90 C 0.1708(4) 0.3975(11) 0.0726(6)
H82 H 0.1652(6) 0.3559(11) 0.0560(7)
H83 H 0.1529(4) 0.3969(12) 0.1017(7)
H84 H 0.1599(4) 0.4348(12) 0.0537(7)

loop_
_atom_type_symbol
_atom_type_radius_bond
C 0.68
H 0.23
Dy 1.65
N 0.68
P 1.05
